data_1530051
loop_
_publ_author_name
'Hall, S.R.'
'Szymanski, J.T.'
'Stewart, J.M.'

_publ_section_title
;
 Kesterite, Cu2 (Zn, Fe) Sn S4, and stannite, Cu2 (Fe, Zn) Sn S4,
 structurally similar but distinct minerals
;
_journal_name_full 'Canadian Mineralogist'
_journal_page_first 131
_journal_page_last 137
_journal_volume 16
_journal_year 1978
_chemical_formula_sum 'Cu1.98 Fe0.28 S4 Sn0.99 Zn0.72'
_chemical_name_systematic 'Cu1.98 (Zn0.72 Fe0.28) Sn0.99 S4'
_space_group_IT_number 82
_symmetry_space_group_name_Hall 'I -4'
_symmetry_space_group_name_H-M 'I -4'
_cell_angle_alpha 90
_cell_angle_beta 90
_cell_angle_gamma 90
_cell_formula_units_Z 2
_cell_length_a 5.427
_cell_length_b 5.427
_cell_length_c 10.871
_cell_volume 320.176
_citation_journal_id_ASTM CAMIA6
_cod_data_source_file Hall_CAMIA6_1978_360.cif
_cod_data_source_block Cu1.98Fe0.28S4Sn0.99Zn0.72
_cod_original_cell_volume 320.1763
_cod_database_code 1530051

loop_
_symmetry_equiv_pos_as_xyz
x,y,z
y,-x,-z
-x,-y,z
-y,x,-z
x+1/2,y+1/2,z+1/2
y+1/2,-x+1/2,-z+1/2
-x+1/2,-y+1/2,z+1/2
-y+1/2,x+1/2,-z+1/2

loop_
_atom_site_label
_atom_site_type_symbol
_atom_site_fract_x
_atom_site_fract_y
_atom_site_fract_z
_atom_site_occupancy
_atom_site_U_iso_or_equiv
S1 S-2 0.756 0.7566 0.8722 1 0.0
Cu2 Cu+1 0 0.5 0.25 1 0.0
Fe1 Fe+2 0.5 0 0.25 0.28 0.0
Sn1 Sn+4 0.5 0.5 0 0.99 0.0
Cu1 Cu+1 0 0 0 0.98 0.0
Zn1 Zn+2 0.5 0 0.25 0.72 0.0
